data_2001137
loop_
_publ_author_name
'Bachechi, F.'
'Mura, P.'
'Zambonelli, L.'

_publ_section_title
;
 Structure of the monohydrido bridged dinuclear platinum(II) dihydrate
 [(PEt~3~)~2~PhPt(\m-H)PtH(PEt~3~)~2~][BPh~4~]
;
_journal_issue 12
_journal_name_full 'Acta Crystallographica Section C'
_journal_page_first 2072
_journal_page_last 2074
_journal_paper_doi 10.1107/S0108270193005220
_journal_volume 49
_journal_year 1993
_chemical_formula_sum 'C54 H87 B P4 Pt2'
_chemical_formula_weight 1261.18
_space_group_IT_number 14
_symmetry_cell_setting monoclinic
_symmetry_space_group_name_Hall '-P 2yn'
_symmetry_space_group_name_H-M 'P 1 21/n 1'
_atom_type_scat_source IntTabIV
_cell_angle_alpha 90.0
_cell_angle_beta 92.80(2)
_cell_angle_gamma 90.0
_cell_formula_units_Z 4
_cell_length_a 14.297(5)
_cell_length_b 13.078(3)
_cell_length_c 30.301(6)
_cell_measurement_reflns_used 15
_cell_measurement_temperature 293
_cell_measurement_theta_max 25
_cell_measurement_theta_min 20
_cell_volume 5659(3)
_diffrn_measurement_device 'Syntex P21'
_diffrn_measurement_method \w
_diffrn_radiation_type CuK\a
_diffrn_radiation_wavelength 1.54178
_diffrn_reflns_av_R_equivalents 0.021
_diffrn_reflns_limit_h_max 15
_diffrn_reflns_limit_h_min 0
_diffrn_reflns_limit_k_max 14
_diffrn_reflns_limit_k_min 0
_diffrn_reflns_limit_l_max 32
_diffrn_reflns_limit_l_min -33
_diffrn_reflns_number 8787
_diffrn_reflns_theta_max 58
_diffrn_standards_decay_% 0
_diffrn_standards_interval_count 100
_diffrn_standards_number 3
_exptl_absorpt_coefficient_mu 10.523
_exptl_absorpt_correction_T_max 1.00
_exptl_absorpt_correction_T_min 0.64
_exptl_absorpt_correction_type 'empirical (azimuthal scan; North, Phillips & Mathews, 1968)'
_exptl_crystal_colour White
_exptl_crystal_density_diffrn 1.480
_exptl_crystal_density_meas 1.450(10)
_exptl_crystal_description Prism
_exptl_crystal_size_max 0.32
_exptl_crystal_size_mid 0.14
_exptl_crystal_size_min 0.12
_refine_diff_density_max 0.30
_refine_diff_density_min -0.28
_refine_ls_goodness_of_fit_obs 7.03
_refine_ls_hydrogen_treatment noref
_refine_ls_number_parameters 345
_refine_ls_number_reflns 5568
_refine_ls_R_factor_obs 0.059
_refine_ls_shift/esd_max 0.95
_refine_ls_structure_factor_coef F
_refine_ls_weighting_details 'w = 1/\s^2^'
_refine_ls_weighting_scheme calc
_refine_ls_wR_factor_obs 0.066
_reflns_number_observed 5568
_reflns_number_total 6450
_reflns_observed_criterion I>3\s(I)
_cod_data_source_file na1031.cif
_cod_data_source_block na1031_structure_1_of_1
_cod_depositor_comments
;
The following automatic conversions were performed:

'_refine_ls_weighting_scheme' value 'w = 1/\s^2^' was changed to
'calc'. New tag '_refine_ls_weighting_details' was created. The value
of the new tag was set to 'w = 1/\s^2^'.

Automatic conversion script
Id: cif_fix_values 3143 2015-03-26 13:38:13Z robertas 
;
_cod_database_code 2001137

loop_
_symmetry_equiv_pos_as_xyz
x,y,z
-x,-y,-z
1/2-x,1/2+y,1/2-z
1/2+x,1/2-y,1/2+z

loop_
_atom_site_label
_atom_site_fract_x
_atom_site_fract_y
_atom_site_fract_z
_atom_site_U_iso_or_equiv
Pt(1) .17321(4) .12743(4) .12722(2) 0.0582(2)
Pt(2) .35058(5) .26119(5) .12135(2) .0770(3)
P(1) .2040(3) .0351(3) .06520(10) 0.0730(10)
P(2) .1397(3) .1912(3) .19540(10) 0.0690(10)
P(3) .2730(3) .3735(3) .07620(10) 0.085(2)
P(4) .4776(3) .1909(3) .15930(10) 0.085(2)
B .2698(12) -.0451(13) .6288(5) 0.080(10)
C(1) .1163(10) .0381(11) .0180(4) 0.080(10)
C(2) .1041(14) .1387(14) -.0055(6) 0.140(10)
C(3) .3160(10) .0632(11) .0422(4) 0.090(10)
C(4) .3452(12) -.0065(14) .0046(5) 0.120(10)
C(5) .2067(10) -.1016(11) .0773(4) 0.090(10)
C(6) .2779(11) -.1349(12) .1131(6) 0.120(10)
C(7) .121(2) .333(2) .1971(7) 0.23(2)
C(8) .0287(13) .3704(17) .1814(8) 0.170(10)
C(9) .2382 .1721 .2349 0.20
C(10) .2418 .0562 .2417 0.20
C(9') .2353 .2480 .2263 0.20
C(10') .2280 .2779 .2744 0.20
C(11) .0447(19) .147(3) .2192(7) 0.39(2)
C(12) .0194(17) .184(3) .2660(8) 0.15(2)
C(13) .1431(10) .3725(11) .0747(4) 0.090(10)
C(14) .0932(11) .4344(12) .0387(5) 0.100(10)
C(15) .3002(12) .3597(12) .0186(4) 0.100(10)
C(16) .4048(10) .3566(14) .0111(5) 0.110(10)
C(17) .3014(11) .5058(11) .0898(4) 0.100(10)
C(18) .2859(13) .5337(13) .1367(5) 0.120(10)
C(19) .4655(11) .0512(14) .1730(5) 0.120(10)
C(20) .5450(18) -.0004(18) .1965(8) 0.190(10)
C(21) .5880(11) .1950(14) .1327(6) 0.110(10)
C(22) .5838(14) .1446(14) .0885(6) 0.140(10)
C(23) .5051(13) .2464(17) .2145(6) 0.150(10)
C(24) .4975(14) .3613(16) .2146(7) 0.160(10)
C(25) .0407(8) .0728(10) .1223(4) 0.070(10)
C(26) -.0347(9) .1306(11) .1040(4) 0.080(10)
C(27) -.1243(9) .1001(11) .1022(5) 0.090(10)
C(28) -.1448(10) .0057(14) .1178(5) 0.110(10)
C(29) -.0751(10) -.0618(12) .1347(5) 0.100(10)
C(30) .0148(10) -.0268(11) .1365(4) 0.080(10)
C(31) .3780(5) -.0987(7) .6296(3) .095(2)
C(32) .4283(7) -.1166(7) .6693(2) .095(2)
C(33) .5167(7) -.1612(7) .6692(3) .095(2)
C(34) .5548(5) -.1880(7) .6284(3) .095(2)
C(35) .5045(7) -.1701(7) .5897(2) .095(2)
C(36) .4161(7) -.1255(7) .5897(3) .095(2)
C(37) .2584(7) .0395(6) .5864(3) .090(2)
C(38) .3377(5) .0922(11) .5742(3) .090(2)
C(39) .3311(6) .1617(10) .5394(3) .090(2)
C(40) .2445(7) .1784(6) .5168(3) .090(2)
C(41) .1661(5) .1257(11) .5290(3) .090(2)
C(42) .1726(6) .0563(10) .5639(3) .090(2)
C(43) .2542(7) .0148(8) .6772(3) .103(2)
C(44) .2758(7) .1181(8) .6816(3) .103(2)
C(45) .2701(7) .1660(6) .7224(4) .103(2)
C(46) .2427(7) .1104(8) .7588(3) .103(2)
C(47) .2210(7) .0070(8) .7543(3) .103(2)
C(48) .2268(7) -.0408(6) .7135(4) .103(2)
C(49) .1874(7) -.1395(8) .6211(3) .109(2)
C(50) .0943(8) -.1190(6) .6293(3) .109(2)
C(51) .0261(6) -.1934(10) .6209(3) .109(2)
C(52) .0510(7) -.2883(8) .6044(3) .109(2)
C(53) .1441(8) -.3088(6) .5961(3) .109(2)
C(54) .2123(6) -.2344(10) .6044(3) .109(2)
H(1) .13542 -.01368 -.00408 ?
H(2) .05438 .01845 .02946 ?
H(3) .05543 .13158 -.03013 ?
H(4) .16483 .15966 -.01773 ?
H(5) .08384 .19180 .01581 ?
H(6) .36529 .05814 .06672 ?
H(7) .31346 .13490 .03074 ?
H(8) .40754 .01572 -.00548 ?
H(9) .34936 -.07869 .01538 ?
H(10) .29753 -.00193 -.02061 ?
H(11) .22086 -.13860 .04952 ?
H(12) .14326 -.12196 .08666 ?
H(13) .27384 -.21059 .11723 ?
H(14) .34223 -.11635 .10427 ?
H(15) .26463 -.09970 .14142 ?
H(16) .13120 .35568 .22854 ?
H(17) .16851 .36577 .17864 ?
H(18) .02694 .44664 .18387 ?
H(19) -.02056 .34002 .19968 ?
H(20) .01675 .35011 .14978 ?
H(21) .22740 .20802 .26334 ?
H(22) .29763 .19747 .22267 ?
H(211) .25139 .31190 .21021 ?
H(221) .28853 .19857 .22539 ?
H(23) .29464 .03875 .26322 ?
H(24) .18144 .03234 .25350 ?
H(25) .25167 .02179 .21283 ?
H(231) .28868 .30835 .28573 ?
H(241) .17668 .32919 .27699 ?
H(251) .21383 .21585 .29217 ?
H(26) .05168 .07116 .22098 ?
H(27) -.01013 .16465 .19887 ?
H(28) -.03939 .14890 .27455 ?
H(29) .07162 .16575 .28784 ?
H(30) .00981 .25924 .26573 ?
H(31) .12325 .39947 .10372 ?
H(32) .12219 .2990 .07118 ?
H(33) .02400 .42797 .04122 ?
H(34) .11187 .50782 .04173 ?
H(35) .11081 .40824 .00919 ?
H(36) .27223 .41894 .00172 ?
H(37) .27139 .29471 .00709 ?
H(38) .41460 .34895 -.02116 ?
H(39) .43462 .42152 .02213 ?
H(40) .43377 .29728 .02751 ?
H(41) .36891 .51763 .08417 ?
H(42) .26152 .55118 .07015 ?
H(43) .30288 .60714 .14175 ?
H(44) .32589 .48961 .15690 ?
H(45) .21850 .52316 .14288 ?
H(46) .41004 .04380 .19161 ?
H(47) .45322 .01438 .14435 ?
H(48) .52889 -.07391 .20126 ?
H(49) .55835 .03352 .22567 ?
H(50) .60153 .00409 .17340 ?
H(51) .63664 .15969 .15200 ?
H(52) .60608 .26816 .12882 ?
H(53) .64649 .14939 .07539 ?
H(54) .56641 .07104 .09190 ?
H(55) .53585 .17952 .06372 ?
H(56) .57061 .22693 .22421 ?
H(57) .46057 .21806 .23582 ?
H(58) .51312 .38775 .24500 ?
H(59) .54219 .39059 .19356 ?
H(60) .43214 .38172 .20517 ?
H(61) -.02041 .19930 .09155 ?
H(62) -.17500 .14581 .08959 ?
H(63) -.21171 -.01660 .11731 ?
H(64) -.09090 -.13220 .14481 ?
H(65) .06537 -.07343 .14852 ?
H(66) .40099 -.09737 .69788 ?
H(67) .55289 -.17401 .69777 ?
H(68) .61830 -.21999 .62937 ?
H(69) .53182 -.18935 .56108 ?
H(70) .37992 -.11271 .56119 ?
H(71) .39927 .08015 .59043 ?
H(72) .38810 .19952 .53060 ?
H(73) .24074 .22834 .49178 ?
H(74) .10453 .13778 .51281 ?
H(75) .11569 .01841 .57265 ?
H(76) .29552 .15802 .65546 ?
H(77) .28566 .24022 .72560 ?
H(78) .23857 .14477 .78809 ?
H(79) .20133 -.03285 .78045 ?
H(80) .21119 -.11505 .71031 ?
H(81) .07646 -.05079 .64122 ?
H(82) -.04074 -.17366 .62689 ?
H(83) .00201 -.34177 .59837 ?
H(84) .16194 -.37700 .58419 ?
H(85) .27915 -.24913 .59853 ?
H(b) .29700 .14378 .13806 ?
H(t) .33006 .33913 .16477 ?

loop_
_geom_angle_atom_site_label_1
_geom_angle_atom_site_label_2
_geom_angle_atom_site_label_3
_geom_angle
_geom_angle_publ_flag
P(1) Pt(1) Pt(2) 93.40(10) yes
P(2) Pt(1) Pt(2) 93.10(10) yes
C(25) Pt(1) Pt(2) 164.3(4) yes
P(1) Pt(1) P(2) 169.50(10) yes
P(1) Pt(1) C(25) 88.3(3) yes
P(2) Pt(1) C(25) 87.6(3) yes
Pt(1) Pt(2) P(3) 91.30(10) yes
Pt(1) Pt(2) P(4) 112.00(10) yes
P(3) Pt(2) P(4) 156.6(2) yes
Pt(1) P(1) C(1) 118.0(5) yes
Pt(1) P(1) C(3) 114.5(5) yes
Pt(1) P(1) C(5) 110.7(5) yes
C(1) P(1) C(3) 106.1(6) yes
C(1) P(1) C(5) 100.5(6) yes
C(3) P(1) C(5) 105.4(7) yes
Pt(1) P(2) C(7) 114.8(7) yes
Pt(1) P(2) C(9) 110.7 yes
Pt(1) P(2) C(11) 118.2(10) yes
C(7) P(2) C(9) 103.0 yes
C(7) P(2) C(11) 101.9(16) yes
C(9) P(2) C(11) 106.7 yes
Pt(2) P(3) C(13) 118.1(5) yes
Pt(2) P(3) C(15) 113.3(5) yes
Pt(2) P(3) C(17) 112.6(5) yes
C(13) P(3) C(15) 103.7(7) yes
C(13) P(3) C(17) 103.0(7) yes
C(15) P(3) C(17) 104.9(7) yes
Pt(2) P(4) C(19) 114.7(5) yes
Pt(2) P(4) C(21) 116.2(6) yes
Pt(2) P(4) C(23) 115.4(7) yes
C(19) P(4) C(21) 102.5(8) yes
C(19) P(4) C(23) 102.2(8) yes
C(21) P(4) C(23) 104.1(8) yes
P(1) C(1) C(2) 116.3(11) yes
P(1) C(3) C(4) 116.2(11) yes
P(1) C(5) C(6) 115.6(10) yes
P(2) C(7) C(8) 116.7(18) yes
P(2) C(9) C(10) 104.1 yes
P(2) C(11) C(12) 121.(2) yes
P(3) C(13) C(14) 116.7(10) yes
P(3) C(15) C(16) 113.7(10) yes
P(3) C(17) C(18) 113.9(11) yes
P(4) C(19) C(20) 118.1(14) yes
P(4) C(21) C(22) 113.3(12) yes
P(4) C(23) C(24) 112.5(13) yes
C(25) C(26) C(27) 124.7(13) yes
C(26) C(27) C(28) 118.5(13) yes
C(27) C(28) C(29) 122.4(13) yes
C(28) C(29) C(30) 117.0(14) yes
C(29) C(30) C(25) 123.5(13) yes
C(30) C(25) C(26) 113.80(10) yes
C(31) B C(37) 109.4(10) yes
C(31) B C(43) 109.9(10) yes
C(31) B C(49) 108.9(10) yes
C(37) B C(43) 110.1(10) yes
C(37) B C(49) 108.9(9) yes
C(43) B C(49) 109.5(10) yes

loop_
_geom_bond_atom_site_label_1
_geom_bond_atom_site_label_2
_geom_bond_distance
_geom_bond_publ_flag
Pt(1) Pt(2) 3.0930(10) yes
Pt(1) P(1) 2.296(4) yes
Pt(1) P(2) 2.300(3) yes
Pt(1) C(25) 2.024(12) yes
Pt(2) P(3) 2.260(4) yes
Pt(2) P(4) 2.301(4) yes
P(1) C(1) 1.854(14) yes
P(1) C(3) 1.814(14) yes
P(1) C(5) 1.825(14) yes
P(2) C(7) 1.88(3) yes
P(2) C(9) 1.819 yes
P(2) C(11) 1.67(3) yes
P(3) C(13) 1.857(15) yes
P(3) C(15) 1.816(14) yes
P(3) C(17) 1.819(15) yes
P(4) C(19) 1.880(18) yes
P(4) C(21) 1.815(17) yes
P(4) C(23) 1.836(18) yes
C(1) C(2) 1.50(2) yes
C(3) C(4) 1.53(2) yes
C(5) C(6) 1.52(2) yes
C(7) C(8) 1.46(3) yes
C(9) C(10) 1.530 yes
C(11) C(12) 1.55(4) yes
C(13) C(14) 1.51(2) yes
C(15) C(16) 1.52(2) yes
C(17) C(18) 1.49(2) yes
C(19) C(20) 1.48(3) yes
C(21) C(22) 1.49(3) yes
C(23) C(24) 1.51(3) yes
C(25) C(26) 1.408(18) yes
C(26) C(27) 1.340(18) yes
C(27) C(28) 1.36(2) yes
C(28) C(29) 1.41(2) yes
C(29) C(30) 1.36(2) yes
C(30) C(25) 1.426(19) yes
B C(31) 1.698(18) yes
B C(37) 1.698(18) yes
B C(43) 1.694(18) yes
B C(49) 1.72(2) yes
